data_4081724
loop_
_publ_author_name
'M\'enard, Gabriel'
'Tran, Lina'
'McCahill, Jenny S. J.'
'Lough, Alan J.'
'Stephan, Douglas W.'

_publ_section_title
;
 Contrasting the Reactivity of Ethylene and Propylene with P/Al and P/B
 Frustrated Lewis Pairs
;
_journal_issue 22
_journal_name_full Organometallics
_journal_page_first 6759
_journal_paper_doi 10.1021/om400222w
_journal_volume 32
_journal_year 2013
_chemical_formula_sum 'C29 H37 Al2 Cl6 P'
_chemical_formula_weight 683.22
_chemical_name_systematic
; 
 ? 
;
_space_group_IT_number 2
_symmetry_cell_setting triclinic
_symmetry_space_group_name_Hall '-P 1'
_symmetry_space_group_name_H-M 'P -1'
_atom_sites_solution_hydrogens geom
_atom_sites_solution_primary direct
_atom_sites_solution_secondary difmap
_audit_creation_method SHELXL-97
_cell_angle_alpha 80.549(4)
_cell_angle_beta 87.525(4)
_cell_angle_gamma 63.969(4)
_cell_formula_units_Z 2
_cell_length_a 10.9674(10)
_cell_length_b 11.7777(12)
_cell_length_c 14.9368(15)
_cell_measurement_temperature 150(2)
_cell_volume 1709.2(3)
_computing_structure_refinement 'SHELXL-97 (Sheldrick, 2008)'
_computing_structure_solution 'SHELXS-97 (Sheldrick, 2008)'
_diffrn_ambient_temperature 150(2)
_diffrn_measured_fraction_theta_full 0.968
_diffrn_measured_fraction_theta_max 0.968
_diffrn_radiation_monochromator graphite
_diffrn_radiation_source 'fine-focus sealed tube'
_diffrn_radiation_type MoK\a
_diffrn_radiation_wavelength 0.71073
_diffrn_reflns_av_R_equivalents 0.0404
_diffrn_reflns_av_sigmaI/netI 0.0543
_diffrn_reflns_limit_h_max 12
_diffrn_reflns_limit_h_min -14
_diffrn_reflns_limit_k_max 15
_diffrn_reflns_limit_k_min -15
_diffrn_reflns_limit_l_max 19
_diffrn_reflns_limit_l_min -19
_diffrn_reflns_number 28021
_diffrn_reflns_theta_full 27.56
_diffrn_reflns_theta_max 27.56
_diffrn_reflns_theta_min 1.95
_exptl_absorpt_coefficient_mu 0.619
_exptl_absorpt_correction_T_max 0.7456
_exptl_absorpt_correction_T_min 0.6725
_exptl_absorpt_correction_type multi-scan
_exptl_crystal_density_diffrn 1.328
_exptl_crystal_density_method 'not measured'
_exptl_crystal_F_000 708
_exptl_crystal_size_max 0.18
_exptl_crystal_size_mid 0.18
_exptl_crystal_size_min 0.09
_refine_diff_density_max 0.660
_refine_diff_density_min -0.368
_refine_diff_density_rms 0.070
_refine_ls_extinction_method none
_refine_ls_goodness_of_fit_ref 1.006
_refine_ls_hydrogen_treatment mixed
_refine_ls_matrix_type full
_refine_ls_number_parameters 352
_refine_ls_number_reflns 7658
_refine_ls_number_restraints 0
_refine_ls_restrained_S_all 1.006
_refine_ls_R_factor_all 0.0825
_refine_ls_R_factor_gt 0.0494
_refine_ls_shift/su_max 0.001
_refine_ls_shift/su_mean 0.000
_refine_ls_structure_factor_coef Fsqd
_refine_ls_weighting_details 'calc w=1/[\s^2^(Fo^2^)+(0.1000P)^2^+0.0000P] where P=(Fo^2^+2Fc^2^)/3'
_refine_ls_weighting_scheme calc
_refine_ls_wR_factor_gt 0.1406
_refine_ls_wR_factor_ref 0.1614
_reflns_number_gt 5291
_reflns_number_total 7658
_reflns_threshold_expression >2sigma(I)
_cod_data_source_file om400222w_si_002.cif
_cod_data_source_block gm030_0m
_cod_depositor_comments
;
The following automatic conversions were performed:

'_symmetry_cell_setting' value 'Triclinic' changed to 'triclinic'
according to /home/saulius/struct/CIF-dictionaries/cif_core.dic
dictionary named 'cif_core.dic' version 2.4.2 from 2011-04-26.

Automatic conversion script
Id: cif_fix_values 1891 2012-01-12 08:04:46Z andrius 
;
_cod_original_sg_symbol_H-M P-1
_cod_database_code 4081724

loop_
_symmetry_equiv_pos_as_xyz
'x, y, z'
'-x, -y, -z'

loop_
_atom_site_label
_atom_site_type_symbol
_atom_site_fract_x
_atom_site_fract_y
_atom_site_fract_z
_atom_site_U_iso_or_equiv
_atom_site_adp_type
_atom_site_occupancy
_atom_site_symmetry_multiplicity
_atom_site_calc_flag
_atom_site_refinement_flags
Al1 Al 0.22897(9) 1.22563(9) 0.14832(6) 0.0332(2) Uani 1 1 d .
Al2 Al -0.07608(8) 1.40473(9) 0.28973(6) 0.0338(2) Uani 1 1 d .
C1 C 0.1560(3) 1.0167(3) 0.1941(2) 0.0304(6) Uani 1 1 d .
H1A H 0.1650 1.0243 0.1274 0.037 Uiso 1 1 calc R
H1B H 0.0608 1.0748 0.2051 0.037 Uiso 1 1 calc R
C2 C 0.2461(3) 1.0713(3) 0.2294(2) 0.0348(7) Uani 1 1 d .
H2A H 0.3420 1.0063 0.2335 0.042 Uiso 1 1 calc R
H2B H 0.2186 1.0917 0.2910 0.042 Uiso 1 1 calc R
C3 C 0.2951(3) 0.7870(3) 0.33492(19) 0.0273(6) Uani 1 1 d .
C4 C 0.4154(3) 0.6702(3) 0.3429(2) 0.0334(7) Uani 1 1 d .
C5 C 0.4552(3) 0.5731(3) 0.2794(2) 0.0430(8) Uani 1 1 d .
H5A H 0.4847 0.6059 0.2222 0.065 Uiso 1 1 calc R
H5B H 0.3771 0.5578 0.2673 0.065 Uiso 1 1 calc R
H5C H 0.5298 0.4927 0.3075 0.065 Uiso 1 1 calc R
C6 C 0.5037(3) 0.6393(3) 0.4173(2) 0.0414(8) Uani 1 1 d .
H6 H 0.5850 0.5617 0.4231 0.050 Uiso 1 1 calc R
C7 C 0.4780(3) 0.7164(3) 0.4826(2) 0.0421(8) Uani 1 1 d .
C8 C 0.5789(4) 0.6831(4) 0.5604(3) 0.0687(12) Uani 1 1 d .
H8A H 0.6185 0.7441 0.5524 0.103 Uiso 1 1 calc R
H8B H 0.6511 0.5962 0.5608 0.103 Uiso 1 1 calc R
H8C H 0.5322 0.6874 0.6180 0.103 Uiso 1 1 calc R
C9 C 0.3561(3) 0.8250(3) 0.4766(2) 0.0369(7) Uani 1 1 d .
H9 H 0.3350 0.8763 0.5231 0.044 Uiso 1 1 calc R
C10 C 0.2630(3) 0.8618(3) 0.40455(19) 0.0299(6) Uani 1 1 d .
C11 C 0.1275(3) 0.9727(3) 0.4137(2) 0.0356(7) Uani 1 1 d .
H11A H 0.0827 1.0109 0.3536 0.053 Uiso 1 1 calc R
H11B H 0.1410 1.0371 0.4404 0.053 Uiso 1 1 calc R
H11C H 0.0705 0.9422 0.4530 0.053 Uiso 1 1 calc R
C12 C 0.2394(3) 0.7632(3) 0.14052(18) 0.0260(6) Uani 1 1 d .
C13 C 0.3465(3) 0.7759(3) 0.09011(19) 0.0288(6) Uani 1 1 d .
C14 C 0.4300(3) 0.8372(3) 0.1201(2) 0.0395(8) Uani 1 1 d .
H14A H 0.5236 0.7932 0.1010 0.059 Uiso 1 1 calc R
H14B H 0.4292 0.8304 0.1863 0.059 Uiso 1 1 calc R
H14C H 0.3913 0.9276 0.0923 0.059 Uiso 1 1 calc R
C15 C 0.3850(3) 0.7223(3) 0.01154(19) 0.0317(7) Uani 1 1 d .
H15 H 0.4564 0.7317 -0.0221 0.038 Uiso 1 1 calc R
C16 C 0.3231(3) 0.6557(3) -0.01933(19) 0.0313(7) Uani 1 1 d .
C17 C 0.3653(3) 0.6005(4) -0.1065(2) 0.0454(9) Uani 1 1 d .
H17A H 0.3146 0.6656 -0.1580 0.068 Uiso 1 1 calc R
H17B H 0.3459 0.5263 -0.1037 0.068 Uiso 1 1 calc R
H17C H 0.4628 0.5737 -0.1140 0.068 Uiso 1 1 calc R
C18 C 0.2226(3) 0.6396(3) 0.03226(19) 0.0306(7) Uani 1 1 d .
H18 H 0.1806 0.5925 0.0120 0.037 Uiso 1 1 calc R
C19 C 0.1798(3) 0.6892(3) 0.1128(2) 0.0289(6) Uani 1 1 d .
C20 C 0.0759(3) 0.6542(3) 0.1635(2) 0.0406(8) Uani 1 1 d .
H20A H -0.0129 0.7290 0.1564 0.061 Uiso 1 1 calc R
H20B H 0.1029 0.6267 0.2281 0.061 Uiso 1 1 calc R
H20C H 0.0703 0.5844 0.1390 0.061 Uiso 1 1 calc R
C21 C 0.0101(3) 0.8654(3) 0.26957(19) 0.0258(6) Uani 1 1 d .
C22 C -0.1021(3) 0.9521(3) 0.2123(2) 0.0315(7) Uani 1 1 d .
C23 C -0.0925(3) 1.0104(3) 0.1148(2) 0.0441(8) Uani 1 1 d .
H23A H -0.1645 1.0125 0.0770 0.066 Uiso 1 1 calc R
H23B H -0.0038 0.9584 0.0915 0.066 Uiso 1 1 calc R
H23C H -0.1030 1.0977 0.1133 0.066 Uiso 1 1 calc R
C24 C -0.2321(3) 0.9795(3) 0.2425(2) 0.0386(8) Uani 1 1 d .
H24 H -0.3077 1.0398 0.2047 0.046 Uiso 1 1 calc R
C25 C -0.2550(3) 0.9222(3) 0.3253(2) 0.0366(7) Uani 1 1 d .
C26 C -0.3981(3) 0.9508(4) 0.3556(3) 0.0537(10) Uani 1 1 d .
H26A H -0.4256 0.8895 0.3364 0.080 Uiso 1 1 calc R
H26B H -0.4606 1.0379 0.3281 0.080 Uiso 1 1 calc R
H26C H -0.4004 0.9434 0.4219 0.080 Uiso 1 1 calc R
C27 C -0.1439(3) 0.8292(3) 0.3769(2) 0.0332(7) Uani 1 1 d .
H27 H -0.1590 0.7857 0.4325 0.040 Uiso 1 1 calc R
C28 C -0.0103(3) 0.7966(3) 0.35076(19) 0.0282(6) Uani 1 1 d .
C29 C 0.0999(3) 0.6838(3) 0.4091(2) 0.0343(7) Uani 1 1 d .
H29A H 0.1347 0.7145 0.4545 0.051 Uiso 1 1 calc R
H29B H 0.1740 0.6373 0.3707 0.051 Uiso 1 1 calc R
H29C H 0.0625 0.6265 0.4398 0.051 Uiso 1 1 calc R
Cl1 Cl 0.09446(9) 1.36125(11) 0.37167(6) 0.0564(3) Uani 1 1 d .
Cl2 Cl 0.00238(7) 1.36956(7) 0.15004(5) 0.0350(2) Uani 1 1 d .
Cl3 Cl -0.21634(9) 1.59917(9) 0.26819(7) 0.0576(3) Uani 1 1 d .
Cl4 Cl -0.16494(8) 1.27843(8) 0.33082(6) 0.0442(2) Uani 1 1 d .
Cl5 Cl 0.23983(10) 1.21048(10) 0.00761(6) 0.0536(3) Uani 1 1 d .
Cl6 Cl 0.34862(8) 1.31184(9) 0.18499(6) 0.0476(2) Uani 1 1 d .
P1 P 0.17878(7) 0.84952(7) 0.23663(5) 0.02474(18) Uani 1 1 d .

loop_
_atom_site_aniso_label
_atom_site_aniso_U_11
_atom_site_aniso_U_22
_atom_site_aniso_U_33
_atom_site_aniso_U_23
_atom_site_aniso_U_13
_atom_site_aniso_U_12
Al1 0.0319(5) 0.0378(5) 0.0335(5) -0.0074(4) 0.0087(4) -0.0187(4)
Al2 0.0269(4) 0.0416(5) 0.0361(5) -0.0102(4) 0.0037(4) -0.0169(4)
C1 0.0299(14) 0.0265(15) 0.0314(16) -0.0042(13) 0.0010(12) -0.0093(12)
C2 0.0322(15) 0.0373(17) 0.0344(17) -0.0063(14) 0.0064(13) -0.0150(13)
C3 0.0213(12) 0.0331(15) 0.0256(15) -0.0038(12) 0.0025(11) -0.0107(11)
C4 0.0229(13) 0.0358(17) 0.0359(17) -0.0002(14) 0.0047(12) -0.0099(12)
C5 0.0336(16) 0.0350(17) 0.045(2) -0.0064(15) 0.0057(14) -0.0012(13)
C6 0.0257(14) 0.0427(19) 0.045(2) 0.0070(16) -0.0024(13) -0.0094(13)
C7 0.0414(17) 0.053(2) 0.0358(19) 0.0069(17) -0.0071(15) -0.0283(16)
C8 0.064(3) 0.079(3) 0.062(3) 0.015(2) -0.035(2) -0.036(2)
C9 0.0439(17) 0.052(2) 0.0260(16) -0.0058(15) 0.0017(13) -0.0313(16)
C10 0.0301(14) 0.0384(17) 0.0243(15) -0.0052(13) 0.0039(12) -0.0180(13)
C11 0.0354(15) 0.0440(19) 0.0311(17) -0.0185(14) 0.0127(13) -0.0175(14)
C12 0.0276(13) 0.0255(14) 0.0222(15) -0.0037(12) 0.0011(11) -0.0091(11)
C13 0.0259(13) 0.0280(15) 0.0277(16) -0.0029(12) 0.0031(11) -0.0082(12)
C14 0.0348(16) 0.0442(19) 0.046(2) -0.0152(16) 0.0129(14) -0.0213(14)
C15 0.0305(14) 0.0291(15) 0.0251(16) -0.0011(13) 0.0063(12) -0.0051(12)
C16 0.0302(14) 0.0320(16) 0.0227(15) -0.0066(13) 0.0002(12) -0.0047(12)
C17 0.0428(18) 0.056(2) 0.0289(18) -0.0150(16) 0.0029(14) -0.0113(16)
C18 0.0348(15) 0.0295(15) 0.0279(16) -0.0085(13) -0.0040(12) -0.0125(13)
C19 0.0293(14) 0.0255(15) 0.0287(16) -0.0026(12) 0.0005(12) -0.0097(12)
C20 0.0503(19) 0.0422(19) 0.042(2) -0.0164(16) 0.0150(15) -0.0299(16)
C21 0.0225(12) 0.0275(15) 0.0272(15) -0.0068(12) 0.0038(11) -0.0101(11)
C22 0.0282(14) 0.0299(15) 0.0356(17) -0.0037(13) -0.0031(12) -0.0123(12)
C23 0.0373(17) 0.047(2) 0.041(2) 0.0086(16) -0.0116(14) -0.0164(15)
C24 0.0248(14) 0.0314(16) 0.057(2) -0.0041(15) -0.0068(14) -0.0103(12)
C25 0.0258(14) 0.0382(17) 0.050(2) -0.0153(15) 0.0062(13) -0.0155(13)
C26 0.0290(16) 0.060(2) 0.074(3) -0.013(2) 0.0096(17) -0.0216(16)
C27 0.0328(15) 0.0382(17) 0.0329(17) -0.0098(14) 0.0061(13) -0.0184(13)
C28 0.0282(13) 0.0318(16) 0.0266(16) -0.0085(13) 0.0026(11) -0.0137(12)
C29 0.0315(14) 0.0394(17) 0.0288(16) 0.0009(14) 0.0020(12) -0.0150(13)
Cl1 0.0455(5) 0.1005(8) 0.0362(5) -0.0170(5) -0.0001(4) -0.0417(5)
Cl2 0.0300(3) 0.0422(4) 0.0325(4) -0.0085(3) -0.0006(3) -0.0145(3)
Cl3 0.0457(5) 0.0410(5) 0.0843(7) -0.0195(5) 0.0234(5) -0.0160(4)
Cl4 0.0390(4) 0.0463(5) 0.0487(5) 0.0035(4) -0.0022(4) -0.0236(4)
Cl5 0.0587(5) 0.0715(6) 0.0350(5) -0.0157(4) 0.0165(4) -0.0312(5)
Cl6 0.0403(4) 0.0564(5) 0.0581(6) -0.0103(4) 0.0054(4) -0.0320(4)
P1 0.0216(3) 0.0265(4) 0.0242(4) -0.0068(3) 0.0033(3) -0.0080(3)

loop_
_atom_type_symbol
_atom_type_description
_atom_type_scat_dispersion_real
_atom_type_scat_dispersion_imag
_atom_type_scat_source
C C 0.0033 0.0016 'International Tables Vol C Tables 4.2.6.8 and 6.1.1.4'
H H 0.0000 0.0000 'International Tables Vol C Tables 4.2.6.8 and 6.1.1.4'
Al Al 0.0645 0.0514 'International Tables Vol C Tables 4.2.6.8 and 6.1.1.4'
P P 0.1023 0.0942 'International Tables Vol C Tables 4.2.6.8 and 6.1.1.4'
Cl Cl 0.1484 0.1585 'International Tables Vol C Tables 4.2.6.8 and 6.1.1.4'

loop_
_geom_angle_atom_site_label_1
_geom_angle_atom_site_label_2
_geom_angle_atom_site_label_3
_geom_angle
C2 Al1 Cl6 115.69(11)
C2 Al1 Cl5 114.56(11)
Cl6 Al1 Cl5 112.28(5)
C2 Al1 Cl2 105.35(10)
Cl6 Al1 Cl2 108.56(5)
Cl5 Al1 Cl2 98.50(5)
Cl1 Al2 Cl3 114.60(6)
Cl1 Al2 Cl4 112.04(6)
Cl3 Al2 Cl4 113.88(5)
Cl1 Al2 Cl2 105.89(5)
Cl3 Al2 Cl2 103.33(5)
Cl4 Al2 Cl2 105.96(5)
C2 C1 P1 122.1(2)
C1 C2 Al1 110.5(2)
C10 C3 C4 119.7(3)
C10 C3 P1 116.9(2)
C4 C3 P1 123.4(2)
C6 C4 C3 117.8(3)
C6 C4 C5 116.5(3)
C3 C4 C5 125.7(3)
C7 C6 C4 122.9(3)
C6 C7 C9 118.2(3)
C6 C7 C8 121.6(3)
C9 C7 C8 120.2(4)
C7 C9 C10 122.1(3)
C9 C10 C3 119.0(3)
C9 C10 C11 115.7(3)
C3 C10 C11 124.9(3)
C19 C12 C13 119.3(3)
C19 C12 P1 122.4(2)
C13 C12 P1 118.2(2)
C15 C13 C12 119.4(3)
C15 C13 C14 116.6(3)
C12 C13 C14 123.9(3)
C16 C15 C13 122.1(3)
C15 C16 C18 117.9(3)
C15 C16 C17 121.0(3)
C18 C16 C17 121.0(3)
C16 C18 C19 123.2(3)
C18 C19 C12 117.9(3)
C18 C19 C20 115.8(3)
C12 C19 C20 126.3(3)
C22 C21 C28 119.9(2)
C22 C21 P1 118.1(2)
C28 C21 P1 122.0(2)
C24 C22 C21 118.8(3)
C24 C22 C23 116.2(3)
C21 C22 C23 124.8(3)
C25 C24 C22 122.2(3)
C24 C25 C27 118.1(3)
C24 C25 C26 121.2(3)
C27 C25 C26 120.5(3)
C25 C27 C28 122.8(3)
C27 C28 C21 117.7(3)
C27 C28 C29 116.7(3)
C21 C28 C29 125.5(2)
Al2 Cl2 Al1 114.45(4)
C3 P1 C12 114.96(12)
C3 P1 C21 110.72(13)
C12 P1 C21 111.86(13)
C3 P1 C1 107.39(13)
C12 P1 C1 105.76(13)
C21 P1 C1 105.48(13)

loop_
_geom_bond_atom_site_label_1
_geom_bond_atom_site_label_2
_geom_bond_distance
Al1 C2 1.950(3)
Al1 Cl6 2.1135(12)
Al1 Cl5 2.1323(13)
Al1 Cl2 2.3154(11)
Al2 Cl1 2.0999(12)
Al2 Cl3 2.1032(13)
Al2 Cl4 2.1119(12)
Al2 Cl2 2.2542(12)
C1 C2 1.544(4)
C1 P1 1.874(3)
C3 C10 1.407(4)
C3 C4 1.419(4)
C3 P1 1.818(3)
C4 C6 1.399(4)
C4 C5 1.510(4)
C6 C7 1.377(5)
C7 C9 1.379(5)
C7 C8 1.520(5)
C9 C10 1.394(4)
C10 C11 1.507(4)
C12 C19 1.415(4)
C12 C13 1.418(4)
C12 P1 1.828(3)
C13 C15 1.386(4)
C13 C14 1.510(4)
C15 C16 1.380(4)
C16 C18 1.381(4)
C16 C17 1.514(4)
C18 C19 1.397(4)
C19 C20 1.508(4)
C21 C22 1.410(4)
C21 C28 1.411(4)
C21 P1 1.830(3)
C22 C24 1.389(4)
C22 C23 1.525(4)
C24 C25 1.377(5)
C25 C27 1.382(4)
C25 C26 1.519(4)
C27 C28 1.398(4)
C28 C29 1.512(4)
